data_4503458
loop_
_publ_author_name
'Yue, Wei'
'Tian, HongKun'
'Hu, Ninghai'
'Geng, Yanhou'
'Wang, Fosong'

_publ_section_title
;
 Crystal Packing Motifs of Oligothiophenes End-Capped withN-Containing
 Aryls
;
_journal_issue 7
_journal_name_full 'Crystal Growth &amp; Design'
_journal_page_first 2352
_journal_paper_doi 10.1021/cg701148z
_journal_volume 8
_journal_year 2008
_chemical_formula_sum 'C26 H16 N2 S4'
_chemical_formula_weight 484.65
_chemical_name_systematic
; 
 ? 
;
_space_group_IT_number 14
_symmetry_cell_setting monoclinic
_symmetry_space_group_name_Hall '-P 2ybc'
_symmetry_space_group_name_H-M 'P 1 21/c 1'
_atom_sites_solution_hydrogens geom
_atom_sites_solution_primary direct
_atom_sites_solution_secondary difmap
_audit_creation_method SHELXL-97
_cell_angle_alpha 90.00
_cell_angle_beta 90.529(5)
_cell_angle_gamma 90.00
_cell_formula_units_Z 2
_cell_length_a 21.339(8)
_cell_length_b 5.714(2)
_cell_length_c 8.900(3)
_cell_measurement_reflns_used 2081
_cell_measurement_temperature 293(2)
_cell_measurement_theta_max 26.02
_cell_measurement_theta_min 3.69
_cell_volume 1085.1(7)
_computing_cell_refinement 'Bruker SMART'
_computing_data_collection 'Bruker SMART'
_computing_data_reduction 'Bruker SAINT'
_computing_molecular_graphics 'Bruker SHELXTL'
_computing_publication_material 'Bruker SHELXTL'
_computing_structure_refinement 'SHELXL-97 (Sheldrick, 1997)'
_computing_structure_solution 'SHELXS-97 (Sheldrick, 1990)'
_diffrn_ambient_temperature 293(2)
_diffrn_measured_fraction_theta_full 0.995
_diffrn_measured_fraction_theta_max 0.995
_diffrn_measurement_device_type 'CCD area detector'
_diffrn_measurement_method 'phi and omega scans'
_diffrn_radiation_monochromator graphite
_diffrn_radiation_source 'fine-focus sealed tube'
_diffrn_radiation_type MoK\a
_diffrn_radiation_wavelength 0.71073
_diffrn_reflns_av_R_equivalents 0.0202
_diffrn_reflns_av_sigmaI/netI 0.0263
_diffrn_reflns_limit_h_max 24
_diffrn_reflns_limit_h_min -26
_diffrn_reflns_limit_k_max 7
_diffrn_reflns_limit_k_min -5
_diffrn_reflns_limit_l_max 10
_diffrn_reflns_limit_l_min -10
_diffrn_reflns_number 5484
_diffrn_reflns_theta_full 26.05
_diffrn_reflns_theta_max 26.05
_diffrn_reflns_theta_min 2.86
_exptl_absorpt_coefficient_mu 0.456
_exptl_absorpt_correction_T_max 0.9528
_exptl_absorpt_correction_T_min 0.8497
_exptl_absorpt_correction_type multi-scan
_exptl_crystal_density_diffrn 1.483
_exptl_crystal_density_method 'not measured'
_exptl_crystal_F_000 500
_exptl_crystal_size_max 0.37
_exptl_crystal_size_mid 0.16
_exptl_crystal_size_min 0.11
_refine_diff_density_max 0.299
_refine_diff_density_min -0.233
_refine_diff_density_rms 0.057
_refine_ls_extinction_method none
_refine_ls_goodness_of_fit_ref 1.051
_refine_ls_hydrogen_treatment constr
_refine_ls_matrix_type full
_refine_ls_number_parameters 145
_refine_ls_number_reflns 2120
_refine_ls_number_restraints 0
_refine_ls_restrained_S_all 1.051
_refine_ls_R_factor_all 0.0471
_refine_ls_R_factor_gt 0.0369
_refine_ls_shift/su_max 0.001
_refine_ls_shift/su_mean 0.000
_refine_ls_structure_factor_coef Fsqd
_refine_ls_weighting_details 'calc w=1/[\s^2^(Fo^2^)+(0.0593P)^2^+0.1306P] where P=(Fo^2^+2Fc^2^)/3'
_refine_ls_weighting_scheme calc
_refine_ls_wR_factor_gt 0.0973
_refine_ls_wR_factor_ref 0.1041
_reflns_number_gt 1708
_reflns_number_total 2120
_reflns_threshold_expression >2sigma(I)
_cod_data_source_file cg701148z-file001.cif
_cod_data_source_block m-PyTh4
_cod_depositor_comments
;
The following automatic conversions were performed:

'_symmetry_cell_setting' value 'Monoclinic' changed to 'monoclinic'
according to /home/saulius/struct/CIF-dictionaries/cif_core.dic
dictionary named 'cif_core.dic' version 2.4.1 from
2010-06-29.

'_exptl_absorpt_correction_type' value 'Multi-scan'
changed to 'multi-scan' according to
/home/saulius/struct/CIF-dictionaries/cif_core.dic dictionary named
'cif_core.dic' version 2.4.1 from 2010-06-29.

Automatic conversion script
Id: cif_fix_values 1715 2011-07-08 13:25:40Z adriana 
;
_cod_original_cell_volume 1085.2(7)
_cod_original_sg_symbol_H-M P2(1)/c
_cod_database_code 4503458

loop_
_symmetry_equiv_pos_as_xyz
'x, y, z'
'-x, y+1/2, -z+1/2'
'-x, -y, -z'
'x, -y-1/2, z-1/2'

loop_
_atom_site_label
_atom_site_type_symbol
_atom_site_fract_x
_atom_site_fract_y
_atom_site_fract_z
_atom_site_U_iso_or_equiv
_atom_site_adp_type
_atom_site_occupancy
_atom_site_symmetry_multiplicity
_atom_site_calc_flag
_atom_site_refinement_flags
N1 N 0.07797(9) 0.4036(4) -0.1825(2) 0.0796(6) Uani 1 1 d .
S1 S 0.43502(2) 0.34220(8) 0.33697(5) 0.04349(18) Uani 1 1 d .
S2 S 0.25744(2) 0.65001(8) 0.18550(5) 0.04521(18) Uani 1 1 d .
C1 C 0.47015(7) 0.5307(3) 0.46503(19) 0.0374(4) Uani 1 1 d .
C2 C 0.43465(8) 0.7284(3) 0.4837(2) 0.0435(4) Uani 1 1 d .
H2 H 0.4461 0.8508 0.5471 0.052 Uiso 1 1 calc R
C3 C 0.37902(8) 0.7274(3) 0.3970(2) 0.0424(4) Uani 1 1 d .
H3 H 0.3501 0.8492 0.3974 0.051 Uiso 1 1 calc R
C4 C 0.37186(8) 0.5294(3) 0.31228(19) 0.0368(4) Uani 1 1 d .
C5 C 0.32092(8) 0.4648(3) 0.21061(18) 0.0375(4) Uani 1 1 d .
C6 C 0.31368(8) 0.2665(3) 0.1274(2) 0.0439(4) Uani 1 1 d .
H6 H 0.3428 0.1454 0.1271 0.053 Uiso 1 1 calc R
C7 C 0.25795(9) 0.2627(4) 0.0418(2) 0.0470(5) Uani 1 1 d .
H7 H 0.2467 0.1390 -0.0208 0.056 Uiso 1 1 calc R
C8 C 0.22174(8) 0.4586(3) 0.05936(19) 0.0411(4) Uani 1 1 d .
C9 C 0.16105(8) 0.5160(3) -0.0111(2) 0.0447(5) Uani 1 1 d .
C10 C 0.12897(10) 0.7206(4) 0.0210(3) 0.0645(6) Uani 1 1 d .
H10 H 0.1456 0.8286 0.0886 0.077 Uiso 1 1 calc R
C11 C 0.07191(10) 0.7620(5) -0.0489(3) 0.0763(7) Uani 1 1 d .
H11 H 0.0498 0.8987 -0.0293 0.092 Uiso 1 1 calc R
C12 C 0.04838(11) 0.6000(5) -0.1469(3) 0.0724(7) Uani 1 1 d .
H12 H 0.0095 0.6287 -0.1912 0.087 Uiso 1 1 calc R
C13 C 0.13341(11) 0.3668(4) -0.1150(3) 0.0652(6) Uani 1 1 d .
H13 H 0.1550 0.2309 -0.1396 0.078 Uiso 1 1 calc R

loop_
_atom_site_aniso_label
_atom_site_aniso_U_11
_atom_site_aniso_U_22
_atom_site_aniso_U_33
_atom_site_aniso_U_23
_atom_site_aniso_U_13
_atom_site_aniso_U_12
N1 0.0639(13) 0.0810(15) 0.0933(15) -0.0017(12) -0.0372(11) 0.0004(12)
S1 0.0433(3) 0.0347(3) 0.0523(3) -0.0068(2) -0.0071(2) 0.00461(19)
S2 0.0432(3) 0.0366(3) 0.0557(3) -0.0053(2) -0.0072(2) 0.00539(19)
C1 0.0361(10) 0.0366(10) 0.0395(9) -0.0001(7) -0.0004(7) -0.0026(7)
C2 0.0454(11) 0.0378(10) 0.0473(10) -0.0079(8) -0.0020(8) 0.0011(8)
C3 0.0399(10) 0.0381(10) 0.0491(10) -0.0033(8) 0.0003(8) 0.0058(8)
C4 0.0351(9) 0.0350(9) 0.0404(9) 0.0037(8) 0.0012(7) 0.0000(7)
C5 0.0359(9) 0.0362(9) 0.0402(9) 0.0041(7) 0.0004(7) 0.0011(8)
C6 0.0429(10) 0.0393(10) 0.0495(10) -0.0036(8) -0.0014(8) 0.0071(8)
C7 0.0496(11) 0.0421(11) 0.0492(10) -0.0100(9) -0.0043(9) 0.0012(9)
C8 0.0382(10) 0.0423(10) 0.0427(9) 0.0008(8) -0.0013(8) -0.0020(8)
C9 0.0376(10) 0.0476(11) 0.0488(10) 0.0051(9) -0.0045(8) -0.0026(9)
C10 0.0485(12) 0.0642(14) 0.0805(15) -0.0133(12) -0.0108(11) 0.0105(11)
C11 0.0500(13) 0.0769(17) 0.1020(19) 0.0002(16) -0.0072(13) 0.0191(13)
C12 0.0484(13) 0.0844(18) 0.0840(17) 0.0156(14) -0.0204(12) -0.0007(13)
C13 0.0609(14) 0.0571(14) 0.0772(15) -0.0071(11) -0.0217(12) 0.0053(11)

loop_
_atom_type_symbol
_atom_type_description
_atom_type_scat_dispersion_real
_atom_type_scat_dispersion_imag
_atom_type_scat_source
C C 0.0033 0.0016 'International Tables Vol C Tables 4.2.6.8 and 6.1.1.4'
H H 0.0000 0.0000 'International Tables Vol C Tables 4.2.6.8 and 6.1.1.4'
N N 0.0061 0.0033 'International Tables Vol C Tables 4.2.6.8 and 6.1.1.4'
S S 0.1246 0.1234 'International Tables Vol C Tables 4.2.6.8 and 6.1.1.4'

loop_
_geom_angle_atom_site_label_1
_geom_angle_atom_site_label_2
_geom_angle_atom_site_label_3
_geom_angle
_geom_angle_site_symmetry_1
_geom_angle_site_symmetry_3
C12 N1 C13 116.5(2) . .
C4 S1 C1 91.77(9) . .
C5 S2 C8 92.09(9) . .
C2 C1 C1 129.0(2) . 3_666
C2 C1 S1 110.81(13) . .
C1 C1 S1 120.19(18) 3_666 .
C1 C2 C3 113.20(16) . .
C1 C2 H2 123.4 . .
C3 C2 H2 123.4 . .
C4 C3 C2 113.22(16) . .
C4 C3 H3 123.4 . .
C2 C3 H3 123.4 . .
C3 C4 C5 129.18(16) . .
C3 C4 S1 110.98(13) . .
C5 C4 S1 119.84(14) . .
C6 C5 C4 129.03(17) . .
C6 C5 S2 110.70(13) . .
C4 C5 S2 120.26(14) . .
C5 C6 C7 113.49(17) . .
C5 C6 H6 123.3 . .
C7 C6 H6 123.3 . .
C8 C7 C6 113.60(17) . .
C8 C7 H7 123.2 . .
C6 C7 H7 123.2 . .
C7 C8 C9 128.98(17) . .
C7 C8 S2 110.10(13) . .
C9 C8 S2 120.92(14) . .
C10 C9 C13 116.66(18) . .
C10 C9 C8 122.36(18) . .
C13 C9 C8 120.98(18) . .
C11 C10 C9 119.1(2) . .
C11 C10 H10 120.5 . .
C9 C10 H10 120.5 . .
C12 C11 C10 119.3(2) . .
C12 C11 H11 120.4 . .
C10 C11 H11 120.4 . .
N1 C12 C11 123.6(2) . .
N1 C12 H12 118.2 . .
C11 C12 H12 118.2 . .
N1 C13 C9 124.9(2) . .
N1 C13 H13 117.6 . .
C9 C13 H13 117.6 . .

loop_
_geom_bond_atom_site_label_1
_geom_bond_atom_site_label_2
_geom_bond_distance
_geom_bond_site_symmetry_2
N1 C12 1.327(3) .
N1 C13 1.338(3) .
S1 C4 1.7332(18) .
S1 C1 1.7337(18) .
S2 C5 1.7319(18) .
S2 C8 1.7382(18) .
C1 C2 1.371(3) .
C1 C1 1.455(3) 3_666
C2 C3 1.410(3) .
C2 H2 0.9300 .
C3 C4 1.367(3) .
C3 H3 0.9300 .
C4 C5 1.455(2) .
C5 C6 1.362(3) .
C6 C7 1.407(3) .
C6 H6 0.9300 .
C7 C8 1.370(3) .
C7 H7 0.9300 .
C8 C9 1.471(2) .
C9 C10 1.385(3) .
C9 C13 1.386(3) .
C10 C11 1.383(3) .
C10 H10 0.9300 .
C11 C12 1.364(3) .
C11 H11 0.9300 .
C12 H12 0.9300 .
C13 H13 0.9300 .
